data_7704682
loop_
_publ_author_name
'Kitase, Kosuke'
'Kitazawa, Takafumi'

_publ_section_title
;
 A novel two-step Fe-Au type spin-crossover behavior in a Hofmann-type
 coordination complex
 {Fe(4-methylpyrimidine)<sub>2</sub>[Au(CN)<sub>2</sub>]<sub>2</sub>}.
;
_journal_issue 35
_journal_name_full 'Dalton transactions (Cambridge, England : 2003)'
_journal_page_first 12210
_journal_page_last 12214
_journal_paper_doi 10.1039/d0dt01681k
_journal_volume 49
_journal_year 2020
_chemical_formula_sum 'C14 H12 Au2 Fe N8'
_chemical_formula_weight 742.10
_space_group_crystal_system orthorhombic
_space_group_IT_number 57
_space_group_name_Hall '-P 2c 2b'
_space_group_name_H-M_alt 'P b c m'
_atom_sites_solution_hydrogens geom
_audit_creation_method SHELXL-2017/1
_audit_update_record
;
2019-12-23 deposited with the CCDC.	2020-06-18 downloaded from the CCDC.
;
_cell_angle_alpha 90
_cell_angle_beta 90
_cell_angle_gamma 90
_cell_formula_units_Z 4
_cell_length_a 9.5273(9)
_cell_length_b 14.8094(15)
_cell_length_c 13.5467(13)
_cell_measurement_reflns_used 4552
_cell_measurement_temperature 150(2)
_cell_measurement_theta_max 31.03
_cell_measurement_theta_min 2.54
_cell_volume 1911.4(3)
_computing_cell_refinement 'Bruker SAINT'
_computing_data_collection 'Bruker APEX2'
_computing_data_reduction 'Bruker SAINT'
_computing_molecular_graphics 'Bruker SHELXTL'
_computing_publication_material 'Bruker SHELXTL'
_computing_structure_refinement 'SHELXL-2017/1 (Sheldrick, 2017)'
_computing_structure_solution 'SHELXT 2014/5 (Sheldrick, 2014)'
_diffrn_ambient_temperature 150(2)
_diffrn_detector_area_resol_mean 8.336
_diffrn_measured_fraction_theta_full 1.000
_diffrn_measured_fraction_theta_max 0.950
_diffrn_measurement_device_type 'Bruker APEX-II CCD'
_diffrn_measurement_method '\f and \w scans'
_diffrn_radiation_type MoK\a
_diffrn_radiation_wavelength 0.71073
_diffrn_reflns_av_R_equivalents 0.0407
_diffrn_reflns_av_unetI/netI 0.0337
_diffrn_reflns_Laue_measured_fraction_full 1.000
_diffrn_reflns_Laue_measured_fraction_max 0.950
_diffrn_reflns_limit_h_max 11
_diffrn_reflns_limit_h_min -13
_diffrn_reflns_limit_k_max 16
_diffrn_reflns_limit_k_min -21
_diffrn_reflns_limit_l_max 15
_diffrn_reflns_limit_l_min -19
_diffrn_reflns_number 14002
_diffrn_reflns_point_group_measured_fraction_full 1.000
_diffrn_reflns_point_group_measured_fraction_max 0.950
_diffrn_reflns_theta_full 25.242
_diffrn_reflns_theta_max 31.293
_diffrn_reflns_theta_min 2.138
_exptl_absorpt_coefficient_mu 16.076
_exptl_absorpt_correction_T_max 0.1660
_exptl_absorpt_correction_T_min 0.0127
_exptl_absorpt_correction_type numerical
_exptl_absorpt_process_details
;
SADABS-2016/2 - Bruker AXS area detector scaling and absorption correction
;
_exptl_crystal_colour purple
_exptl_crystal_density_diffrn 2.579
_exptl_crystal_description block
_exptl_crystal_F_000 1344
_exptl_crystal_size_max 0.380
_exptl_crystal_size_mid 0.250
_exptl_crystal_size_min 0.120
_refine_diff_density_max 1.543
_refine_diff_density_min -1.552
_refine_diff_density_rms 0.176
_refine_ls_extinction_method none
_refine_ls_goodness_of_fit_ref 1.065
_refine_ls_hydrogen_treatment constr
_refine_ls_matrix_type full
_refine_ls_number_parameters 142
_refine_ls_number_reflns 3082
_refine_ls_number_restraints 42
_refine_ls_restrained_S_all 1.063
_refine_ls_R_factor_all 0.0410
_refine_ls_R_factor_gt 0.0231
_refine_ls_shift/su_max 0.001
_refine_ls_shift/su_mean 0.000
_refine_ls_structure_factor_coef Fsqd
_refine_ls_weighting_details 'w=1/[\s^2^(Fo^2^)+(0.0155P)^2^+2.4981P] where P=(Fo^2^+2Fc^2^)/3'
_refine_ls_weighting_scheme calc
_refine_ls_wR_factor_gt 0.0507
_refine_ls_wR_factor_ref 0.0567
_reflns_Friedel_coverage 0.000
_reflns_number_gt 2178
_reflns_number_total 3082
_reflns_threshold_expression 'I > 2\s(I)'
_cod_data_source_file d0dt01681k2.cif
_cod_data_source_block test_1_d
_cod_depositor_comments
;
The following automatic conversions were performed:

data item '_exptl_absorpt_correction_type' value 'Numerical' was
changed to 'numerical' in accordance with the
/home/data/users/saulius/crontab/automatic-downloads/rss-feeds/RSC/lib/dictionaries/cif_core.dic
dictionary named 'cif_core.dic' version 2.4.2 last updated on
2011-04-26.

Automatic conversion script
Id: cif_fix_values 7556 2019-12-06 15:28:31Z antanas 

 Adding full bibliography for 7704681--7704683.cif.
;
_cod_database_code 7704682
_shelx_shelxl_version_number 2017/1
_shelx_space_group_comment
; 
The symmetry employed for this shelxl refinement is uniquely defined 
by the following loop, which should always be used as a source of 
symmetry information in preference to the above space-group names. 
They are only intended as comments. 
;
_shelx_estimated_absorpt_t_min 0.064
_shelx_estimated_absorpt_t_max 0.249

loop_
_space_group_symop_operation_xyz
'x, y, z'
'-x, -y, z+1/2'
'-x, y+1/2, -z+1/2'
'x, -y+1/2, -z'
'-x, -y, -z'
'x, y, -z-1/2'
'x, -y-1/2, z-1/2'
'-x, y-1/2, z'

loop_
_atom_site_label
_atom_site_type_symbol
_atom_site_fract_x
_atom_site_fract_y
_atom_site_fract_z
_atom_site_U_iso_or_equiv
_atom_site_adp_type
_atom_site_occupancy
_atom_site_site_symmetry_order
_atom_site_calc_flag
_atom_site_refinement_flags_posn
_atom_site_refinement_flags_adp
_atom_site_refinement_flags_occupancy
_atom_site_disorder_assembly
_atom_site_disorder_group
Au1 Au 0.09413(2) -0.250000 0.500000 0.01759(6) Uani 1 2 d S T P . .
Au2 Au 0.23064(2) 0.250000 0.000000 0.02145(6) Uani 1 2 d S T P . .
C1 C 0.1039(4) -0.1481(3) 0.4053(3) 0.0210(8) Uani 1 1 d . . . . .
C2 C 0.2249(4) 0.1466(3) 0.0928(3) 0.0229(8) Uani 1 1 d . . . . .
C3 C 0.4317(4) -0.0618(3) 0.3339(3) 0.0290(10) Uani 1 1 d . . . . .
H3 H 0.385251 -0.050401 0.394641 0.035 Uiso 1 1 calc R U . A 1
C4 C 0.5643(4) -0.0943(3) 0.3368(3) 0.0323(10) Uani 0.5 1 d . . P B 1
H4 H 0.610189 -0.104564 0.398031 0.039 Uiso 0.5 1 calc R U P B 1
N5 N 0.5643(4) -0.0943(3) 0.3368(3) 0.0323(10) Uani 0.5 1 d . . P B 2
C5 C 0.6300(6) -0.1119(4) 0.250000 0.0282(13) Uani 1 2 d S T P . .
C6 C 0.7737(6) -0.1527(5) 0.250000 0.0325(15) Uani 1 2 d S T P B .
H6A H 0.767093 -0.216993 0.233611 0.049 Uiso 0.5 1 calc R U P . .
H6B H 0.815947 -0.145759 0.315531 0.049 Uiso 0.5 1 calc R U P . .
H6C H 0.832240 -0.122003 0.200858 0.049 Uiso 0.5 1 calc R U P . .
N4 N -0.0351(3) 0.0435(3) 0.2474(12) 0.0252(14) Uani 0.5 1 d G U P B -1
C7 C -0.0908(11) 0.0598(10) 0.1543(10) 0.036(3) Uani 0.5 1 d G . P B -1
H7 H -0.038941 0.043885 0.096998 0.043 Uiso 0.5 1 calc R U P B -1
C8 C -0.2225(11) 0.0993(10) 0.1450(5) 0.026(3) Uani 0.5 1 d G . P B -1
H8 H -0.260614 0.110399 0.081342 0.031 Uiso 0.5 1 calc R U P B -1
C9 C -0.2985(4) 0.1226(3) 0.2288(5) 0.034(3) Uani 0.5 1 d G . P B -1
N6 N -0.2427(10) 0.1063(9) 0.3220(5) 0.035(3) Uani 0.5 1 d G . P B -1
C7A C -0.1110(10) 0.0668(9) 0.3313(9) 0.020(2) Uani 0.5 1 d G . P B -1
H7A H -0.072934 0.055682 0.394951 0.024 Uiso 0.5 1 calc R U P B -1
C10 C -0.4317(9) 0.1745(9) 0.2137(11) 0.066(6) Uani 0.5 1 d . . P B -1
H10A H -0.489910 0.170164 0.273130 0.099 Uiso 0.5 1 calc R U P B -1
H10B H -0.482899 0.149335 0.157315 0.099 Uiso 0.5 1 calc R U P B -1
H10C H -0.409329 0.238000 0.200711 0.099 Uiso 0.5 1 calc R U P B -1
Fe1 Fe 0.16457(8) -0.00024(6) 0.250000 0.01559(14) Uani 1 2 d S T P . .
N1 N 0.1190(4) -0.0899(3) 0.3502(2) 0.0213(7) Uani 1 1 d . . . . .
N2 N 0.2094(4) 0.0891(2) 0.1489(2) 0.0216(7) Uani 1 1 d . . . . .
N3 N 0.3626(5) -0.0448(3) 0.250000 0.0218(10) Uani 1 2 d S T P B .

loop_
_atom_site_aniso_label
_atom_site_aniso_U_11
_atom_site_aniso_U_22
_atom_site_aniso_U_33
_atom_site_aniso_U_23
_atom_site_aniso_U_13
_atom_site_aniso_U_12
Au1 0.01941(9) 0.01807(11) 0.01529(9) 0.00277(9) 0.000 0.000
Au2 0.01965(10) 0.02159(12) 0.02309(10) 0.00868(10) 0.000 0.000
C1 0.0205(17) 0.023(2) 0.0196(18) -0.0031(16) 0.0019(14) 0.0009(16)
C2 0.0207(19) 0.025(2) 0.0229(19) 0.0011(16) -0.0068(15) 0.0000(16)
C3 0.028(2) 0.027(3) 0.032(2) 0.0015(19) -0.0083(18) 0.0004(19)
C4 0.0262(19) 0.031(3) 0.040(2) 0.0042(19) -0.0014(17) 0.0008(18)
N5 0.0262(19) 0.031(3) 0.040(2) 0.0042(19) -0.0014(17) 0.0008(18)
C5 0.021(3) 0.016(3) 0.047(4) 0.000 0.000 0.001(2)
C6 0.024(3) 0.031(4) 0.042(4) 0.000 0.000 0.000(3)
N4 0.023(2) 0.019(3) 0.033(3) 0.021(6) 0.009(5) 0.003(2)
C7 0.018(5) 0.043(9) 0.047(6) 0.022(6) -0.007(4) 0.007(5)
C8 0.016(5) 0.026(5) 0.035(6) 0.012(5) 0.008(4) 0.004(4)
C9 0.016(3) 0.031(4) 0.054(9) -0.001(4) 0.009(3) 0.000(3)
N6 0.010(4) 0.038(6) 0.058(7) -0.024(6) 0.000(4) -0.002(4)
C7A 0.011(4) 0.018(6) 0.031(4) -0.002(4) -0.012(3) -0.003(4)
C10 0.024(4) 0.042(7) 0.133(18) 0.004(7) -0.007(6) 0.009(4)
Fe1 0.0213(3) 0.0129(4) 0.0125(3) 0.000 0.000 0.0009(3)
N1 0.0235(16) 0.022(2) 0.0187(16) 0.0002(14) 0.0020(13) -0.0004(15)
N2 0.0262(16) 0.0204(19) 0.0184(15) 0.0022(13) -0.0050(13) 0.0022(15)
N3 0.028(3) 0.017(3) 0.020(2) 0.000 0.000 -0.003(2)

loop_
_atom_type_symbol
_atom_type_description
_atom_type_scat_dispersion_real
_atom_type_scat_dispersion_imag
_atom_type_scat_source
C C 0.0033 0.0016 'International Tables Vol C Tables 4.2.6.8 and 6.1.1.4'
H H 0.0000 0.0000 'International Tables Vol C Tables 4.2.6.8 and 6.1.1.4'
Au Au -2.0133 8.8022 'International Tables Vol C Tables 4.2.6.8 and 6.1.1.4'
Fe Fe 0.3463 0.8444 'International Tables Vol C Tables 4.2.6.8 and 6.1.1.4'
N N 0.0061 0.0033 'International Tables Vol C Tables 4.2.6.8 and 6.1.1.4'

loop_
_geom_angle_atom_site_label_1
_geom_angle_atom_site_label_2
_geom_angle_atom_site_label_3
_geom_angle
_geom_angle_site_symmetry_1
_geom_angle_site_symmetry_3
_geom_angle_publ_flag
C1 Au1 C1 174.6(2) . 4_546 ?
C1 Au1 Au2 92.68(11) . 2 ?
C1 Au1 Au2 92.68(11) 4_546 2 ?
C2 Au2 C2 176.8(2) 4 . ?
C2 Au2 Au1 88.42(11) 4 2_554 ?
C2 Au2 Au1 88.42(11) . 2_554 ?
N1 C1 Au1 175.5(4) . . ?
N2 C2 Au2 173.7(4) . . ?
N3 C3 C4 123.5(4) . . ?
N3 C3 N5 123.5(4) . . ?
N3 C3 H3 118.2 . . ?
C4 C3 H3 118.2 . . ?
C3 C4 C5 118.3(4) . . ?
C3 C4 H4 120.9 . . ?
C5 C4 H4 120.9 . . ?
C3 N5 C5 118.3(4) . . ?
C4 C5 C4 120.1(5) 6_556 . ?
C4 C5 C6 120.0(3) 6_556 . ?
C4 C5 C6 120.0(3) . . ?
N5 C5 C6 120.0(3) . . ?
C5 C6 H6A 109.5 . . ?
C5 C6 H6B 109.5 . . ?
H6A C6 H6B 109.5 . . ?
C5 C6 H6C 109.5 . . ?
H6A C6 H6C 109.5 . . ?
H6B C6 H6C 109.5 . . ?
C5 C6 H6A 109.5(7) . 6_556 ?
H6A C6 H6A 26.2 . 6_556 ?
H6B C6 H6A 85.6 . 6_556 ?
H6C C6 H6A 129.9 . 6_556 ?
C5 C6 H6B 109.5(7) . 6_556 ?
H6A C6 H6B 85.6 . 6_556 ?
H6B C6 H6B 129.9 . 6_556 ?
H6C C6 H6B 26.2 . 6_556 ?
H6A C6 H6B 109.5 6_556 6_556 ?
C5 C6 H6C 109.5(13) . 6_556 ?
H6A C6 H6C 129.9 . 6_556 ?
H6B C6 H6C 26.2 . 6_556 ?
H6C C6 H6C 85.6 . 6_556 ?
H6A C6 H6C 109.5 6_556 6_556 ?
H6B C6 H6C 109.5 6_556 6_556 ?
C7 N4 C7A 120.0 . . ?
C7 N4 Fe1 115.7(8) . . ?
C7A N4 Fe1 123.9(8) . . ?
C8 C7 N4 120.0 . . ?
C8 C7 H7 120.0 . . ?
N4 C7 H7 120.0 . . ?
C9 C8 C7 120.0 . . ?
C9 C8 H8 120.0 . . ?
C7 C8 H8 120.0 . . ?
C8 C9 N6 120.0 . . ?
C8 C9 C10 117.1(8) . . ?
N6 C9 C10 122.5(8) . . ?
C7A N6 C9 120.0 . . ?
N6 C7A N4 120.0 . . ?
N6 C7A H7A 120.0 . . ?
N4 C7A H7A 120.0 . . ?
C9 C10 H10A 109.5 . . ?
C9 C10 H10B 109.5 . . ?
H10A C10 H10B 109.5 . . ?
C9 C10 H10C 109.5 . . ?
H10A C10 H10C 109.5 . . ?
H10B C10 H10C 109.5 . . ?
N1 Fe1 N1 88.4(2) 6_556 . ?
N1 Fe1 N2 91.23(14) 6_556 . ?
N1 Fe1 N2 179.58(16) . . ?
N1 Fe1 N2 179.58(16) 6_556 6_556 ?
N1 Fe1 N2 91.23(14) . 6_556 ?
N2 Fe1 N2 89.1(2) . 6_556 ?
N1 Fe1 N3 89.18(15) 6_556 . ?
N1 Fe1 N3 89.18(15) . . ?
N2 Fe1 N3 90.99(14) . . ?
N2 Fe1 N3 90.99(14) 6_556 . ?
N1 Fe1 N4 89.8(4) 6_556 . ?
N1 Fe1 N4 91.2(3) . . ?
N2 Fe1 N4 88.6(3) . . ?
N2 Fe1 N4 90.0(4) 6_556 . ?
N3 Fe1 N4 178.9(5) . . ?
C1 N1 Fe1 172.6(4) . . ?
C2 N2 Fe1 173.3(4) . . ?
C3 N3 C3 116.3(5) . 6_556 ?
C3 N3 Fe1 121.8(3) . . ?
C3 N3 Fe1 121.8(3) 6_556 . ?

loop_
_geom_bond_atom_site_label_1
_geom_bond_atom_site_label_2
_geom_bond_distance
_geom_bond_site_symmetry_2
_geom_bond_publ_flag
Au1 C1 1.983(4) . ?
Au1 C1 1.983(4) 4_546 ?
Au1 Au2 3.0943(4) 2 ?
Au2 C2 1.982(4) 4 ?
Au2 C2 1.982(4) . ?
C1 N1 1.149(5) . ?
C2 N2 1.151(5) . ?
C3 N3 1.337(5) . ?
C3 C4 1.352(6) . ?
C3 N5 1.352(6) . ?
C3 H3 0.9500 . ?
C4 C5 1.358(5) . ?
C4 H4 0.9500 . ?
N5 C5 1.358(5) . ?
C5 C6 1.497(8) . ?
C6 H6A 0.9800 . ?
C6 H6B 0.9800 . ?
C6 H6C 0.9800 . ?
C6 H6A 0.98(3) 6_556 ?
C6 H6B 0.98(3) 6_556 ?
C6 H6C 0.98(6) 6_556 ?
N4 C7 1.3900 . ?
N4 C7A 1.3900 . ?
N4 Fe1 2.010(3) . ?
C7 C8 1.3900 . ?
C7 H7 0.9500 . ?
C8 C9 1.3900 . ?
C8 H8 0.9500 . ?
C9 N6 1.3900 . ?
C9 C10 1.498(10) . ?
N6 C7A 1.3900 . ?
C7A H7A 0.9500 . ?
C10 H10A 0.9800 . ?
C10 H10B 0.9800 . ?
C10 H10C 0.9800 . ?
Fe1 N1 1.948(4) 6_556 ?
Fe1 N1 1.948(4) . ?
Fe1 N2 1.952(3) . ?
Fe1 N2 1.952(3) 6_556 ?
Fe1 N3 1.998(5) . ?
